data_7011487
loop_
_publ_author_name
'Bazzicalupi, Carla'
'Bellusci, Anna'
'Bencini, Andrea'
'Berni, Emanuela'
'Bianchi, Antonio'
'Ciattini, Samuele'
'Giorgi, Claudia'
'Valtancoli, Barbara'

_publ_section_title
;
 A new dipyridine-containing cryptand for both proton and Cu(ii)
 encapsulation. A solution and solid state study
;
_journal_issue 10
_journal_name_full 'Journal of the Chemical Society, Dalton Transactions'
_journal_page_first 2151
_journal_paper_doi 10.1039/b200486k
_journal_year 2002
_chemical_formula_moiety
;
(C17 H23 N5 Cu 2+), (Cl O4 1-)2
;
_chemical_formula_sum 'C17 H23 Cl2 Cu N5 O8'
_chemical_formula_weight 559.84
_space_group_IT_number 14
_symmetry_cell_setting monoclinic
_symmetry_space_group_name_Hall '-P 2ybc'
_symmetry_space_group_name_H-M 'P 1 21/c 1'
_atom_sites_solution_hydrogens geom
_atom_sites_solution_primary direct
_atom_sites_solution_secondary difmap
_audit_creation_method SHELXL-97
_cell_angle_alpha 90.00
_cell_angle_beta 100.973(9)
_cell_angle_gamma 90.00
_cell_formula_units_Z 4
_cell_length_a 12.1570(10)
_cell_length_b 8.8210(10)
_cell_length_c 20.685(3)
_cell_measurement_reflns_used 22
_cell_measurement_temperature 298
_cell_measurement_theta_max 42
_cell_measurement_theta_min 12
_cell_volume 2177.6(4)
_computing_cell_refinement XSCANS-Bruker
_computing_data_collection XSCANS-Bruker
_computing_data_reduction XSCANS-Bruker
_computing_molecular_graphics 'ORTEP-3 (Ver. 1.01\b) (Farrugia, 1997)'
_computing_publication_material 'Parst97 (Nardelli, 1997)'
_computing_structure_refinement 'SHELXL-97 (Sheldrick, 1997)'
_computing_structure_solution 'SIR97 (Altomare, 1999)'
_diffrn_ambient_temperature 298
_diffrn_measured_fraction_theta_full 0.939
_diffrn_measured_fraction_theta_max 0.939
_diffrn_measurement_device_type 'SIEMENS P4'
_diffrn_measurement_method \q/2\q
_diffrn_radiation_monochromator graphite
_diffrn_radiation_source 'rotating anode'
_diffrn_radiation_type CuK\a
_diffrn_radiation_wavelength 1.54180
_diffrn_reflns_av_R_equivalents 0.0743
_diffrn_reflns_av_sigmaI/netI 0.0561
_diffrn_reflns_limit_h_max 13
_diffrn_reflns_limit_h_min -1
_diffrn_reflns_limit_k_max 9
_diffrn_reflns_limit_k_min -1
_diffrn_reflns_limit_l_max 22
_diffrn_reflns_limit_l_min -23
_diffrn_reflns_number 4100
_diffrn_reflns_theta_full 59.99
_diffrn_reflns_theta_max 59.99
_diffrn_reflns_theta_min 3.70
_diffrn_standards_decay_% 0
_diffrn_standards_interval_count 200
_diffrn_standards_number 3
_exptl_absorpt_coefficient_mu 4.186
_exptl_absorpt_correction_T_max 0.42
_exptl_absorpt_correction_T_min 0.27
_exptl_absorpt_correction_type empirical
_exptl_absorpt_process_details PSI-scan
_exptl_crystal_colour blue
_exptl_crystal_density_diffrn 1.708
_exptl_crystal_density_method 'not measured'
_exptl_crystal_description prismatic
_exptl_crystal_F_000 1148
_exptl_crystal_size_max 0.3
_exptl_crystal_size_mid 0.3
_exptl_crystal_size_min 0.2
_refine_diff_density_max 0.674
_refine_diff_density_min -0.776
_refine_diff_density_rms 0.097
_refine_ls_extinction_coef 0.0058(6)
_refine_ls_extinction_expression Fc^*^=kFc[1+0.001xFc^2^\l^3^/sin(2\q)]^-1/4^
_refine_ls_extinction_method SHELXL
_refine_ls_goodness_of_fit_ref 1.062
_refine_ls_hydrogen_treatment mixed
_refine_ls_matrix_type full
_refine_ls_number_parameters 308
_refine_ls_number_reflns 3034
_refine_ls_number_restraints 0
_refine_ls_restrained_S_all 1.062
_refine_ls_R_factor_all 0.0773
_refine_ls_R_factor_gt 0.0684
_refine_ls_shift/su_max 0.001
_refine_ls_shift/su_mean 0.000
_refine_ls_structure_factor_coef Fsqd
_refine_ls_weighting_details 'calc w=1/[\s^2^(Fo^2^)+(0.1214P)^2^+4.0446P] where P=(Fo^2^+2Fc^2^)/3'
_refine_ls_weighting_scheme calc
_refine_ls_wR_factor_gt 0.1885
_refine_ls_wR_factor_ref 0.2012
_reflns_number_gt 2568
_reflns_number_total 3034
_reflns_threshold_expression >2sigma(I)
_cod_data_source_file b200486k.txt
_cod_data_source_block '[CuL1](ClO4)2'
_cod_original_sg_symbol_H-M P21/c
_cod_database_code 7011487
_atom_sites_solution_h1n3 geom
_refine_ls_h1n3_treatment refall
_atom_sites_solution_h1n5 geom
_refine_ls_h1n5_treatment refall

loop_
_symmetry_equiv_pos_as_xyz
'x, y, z'
'-x, y+1/2, -z+1/2'
'-x, -y, -z'
'x, -y-1/2, z-1/2'

loop_
_atom_site_label
_atom_site_type_symbol
_atom_site_fract_x
_atom_site_fract_y
_atom_site_fract_z
_atom_site_U_iso_or_equiv
_atom_site_adp_type
_atom_site_occupancy
_atom_site_symmetry_multiplicity
_atom_site_calc_flag
_atom_site_refinement_flags
_atom_site_disorder_assembly
_atom_site_disorder_group
Cu1 Cu 0.73805(6) 0.10878(9) 0.12495(3) 0.0417(4) Uani 1 1 d . . .
N1 N 0.7006(4) 0.0544(5) 0.0317(2) 0.0463(11) Uani 1 1 d . . .
N2 N 0.5948(3) 0.2115(5) 0.09951(19) 0.0420(10) Uani 1 1 d . . .
C1 C 0.7635(5) -0.0448(7) 0.0066(3) 0.0509(14) Uani 1 1 d . . .
C2 C 0.7389(6) -0.0702(8) -0.0624(3) 0.0662(19) Uani 1 1 d . . .
H2 H 0.7806 -0.1401 -0.0813 0.079 Uiso 1 1 calc R . .
C3 C 0.6546(7) 0.0073(8) -0.1007(3) 0.069(2) Uani 1 1 d . . .
H3 H 0.6409 -0.0067 -0.1461 0.083 Uiso 1 1 calc R . .
C4 C 0.5890(6) 0.1066(7) -0.0733(3) 0.0562(16) Uani 1 1 d . . .
H4 H 0.5297 0.1578 -0.0993 0.067 Uiso 1 1 calc R . .
C5 C 0.6143(5) 0.1277(6) -0.0057(2) 0.0454(13) Uani 1 1 d . . .
C6 C 0.5523(4) 0.2247(6) 0.0345(2) 0.0439(13) Uani 1 1 d . . .
C7 C 0.4589(5) 0.3138(8) 0.0132(3) 0.0568(15) Uani 1 1 d . . .
H7 H 0.4280 0.3224 -0.0314 0.068 Uiso 1 1 calc R . .
C8 C 0.4122(5) 0.3904(7) 0.0606(3) 0.0590(16) Uani 1 1 d . . .
H8 H 0.3502 0.4525 0.0474 0.071 Uiso 1 1 calc R . .
C9 C 0.4572(5) 0.3750(7) 0.1267(3) 0.0533(15) Uani 1 1 d . . .
H9 H 0.4257 0.4260 0.1581 0.064 Uiso 1 1 calc R . .
C10 C 0.5492(4) 0.2831(6) 0.1456(3) 0.0433(12) Uani 1 1 d . . .
C11 C 0.6085(5) 0.2446(7) 0.2140(3) 0.0493(14) Uani 1 1 d . . .
H11A H 0.6052 0.3303 0.2429 0.059 Uiso 1 1 calc R . .
H11B H 0.5718 0.1593 0.2305 0.059 Uiso 1 1 calc R . .
N3 N 0.7274(4) 0.2059(6) 0.2137(2) 0.0453(11) Uani 1 1 d . . .
H1N3 H 0.755(6) 0.145(8) 0.249(3) 0.056(18) Uiso 1 1 d . . .
C12 C 0.7948(5) 0.3471(7) 0.2207(3) 0.0499(14) Uani 1 1 d . . .
H12A H 0.8111 0.3773 0.2666 0.060 Uiso 1 1 calc R . .
H12B H 0.7518 0.4276 0.1957 0.060 Uiso 1 1 calc R . .
C13 C 0.9045(5) 0.3254(8) 0.1962(3) 0.0529(14) Uani 1 1 d . . .
H13A H 0.9449 0.4206 0.1986 0.063 Uiso 1 1 calc R . .
H13B H 0.9512 0.2520 0.2237 0.063 Uiso 1 1 calc R . .
N4 N 0.8789(4) 0.2711(6) 0.1272(2) 0.0453(11) Uani 1 1 d . . .
C14 C 0.8495(6) 0.4019(7) 0.0815(3) 0.0584(16) Uani 1 1 d . . .
H14A H 0.7886 0.4575 0.0935 0.088 Uiso 1 1 calc R . .
H14B H 0.8276 0.3651 0.0372 0.088 Uiso 1 1 calc R . .
H14C H 0.9134 0.4672 0.0842 0.088 Uiso 1 1 calc R . .
C15 C 0.9719(5) 0.1837(8) 0.1100(3) 0.0575(15) Uani 1 1 d . . .
H15A H 1.0419 0.2363 0.1257 0.069 Uiso 1 1 calc R . .
H15B H 0.9618 0.1744 0.0625 0.069 Uiso 1 1 calc R . .
C16 C 0.9764(5) 0.0269(8) 0.1409(3) 0.0594(16) Uani 1 1 d . . .
H16A H 1.0343 -0.0326 0.1264 0.071 Uiso 1 1 calc R . .
H16B H 0.9954 0.0359 0.1884 0.071 Uiso 1 1 calc R . .
N5 N 0.8676(4) -0.0509(7) 0.1221(3) 0.0560(13) Uani 1 1 d . . .
H1N5 H 0.859(6) -0.119(8) 0.142(3) 0.06(2) Uiso 1 1 d . . .
C17 C 0.8492(6) -0.1245(8) 0.0553(4) 0.0691(19) Uani 1 1 d . . .
H17A H 0.9194 -0.1259 0.0395 0.083 Uiso 1 1 calc R . .
H17B H 0.8258 -0.2287 0.0592 0.083 Uiso 1 1 calc R . .
Cl2 Cl 0.68411(12) -0.25423(16) 0.21178(7) 0.0548(5) Uani 1 1 d . . .
O21 O 0.6352(6) -0.3529(7) 0.2505(4) 0.115(2) Uani 1 1 d . . .
O22 O 0.6714(7) -0.3133(9) 0.1466(3) 0.127(3) Uani 1 1 d . . .
O23 O 0.6345(7) -0.1094(6) 0.2071(4) 0.108(2) Uani 1 1 d . . .
O24 O 0.7982(5) -0.2509(11) 0.2342(4) 0.144(3) Uani 1 1 d . . .
Cl1 Cl 0.84655(12) 0.38305(18) -0.11152(6) 0.0546(5) Uani 1 1 d . . .
O11 O 0.7316(4) 0.3565(6) -0.1405(2) 0.0744(14) Uani 1 1 d . . .
O12 O 0.8561(4) 0.5218(6) -0.0760(2) 0.0772(14) Uani 1 1 d . . .
O13 O 0.9125(5) 0.3840(8) -0.1620(3) 0.105(2) Uani 1 1 d . . .
O14 O 0.8811(5) 0.2593(7) -0.0668(2) 0.0944(18) Uani 1 1 d . . .

loop_
_atom_site_aniso_label
_atom_site_aniso_U_11
_atom_site_aniso_U_22
_atom_site_aniso_U_33
_atom_site_aniso_U_23
_atom_site_aniso_U_13
_atom_site_aniso_U_12
Cu1 0.0444(5) 0.0482(6) 0.0349(5) -0.0025(3) 0.0140(3) 0.0027(3)
N1 0.050(3) 0.049(3) 0.044(2) -0.008(2) 0.018(2) -0.005(2)
N2 0.044(2) 0.048(3) 0.036(2) -0.0036(19) 0.0111(18) -0.004(2)
C1 0.057(3) 0.051(3) 0.053(3) -0.013(3) 0.030(3) -0.011(3)
C2 0.084(5) 0.064(4) 0.064(4) -0.023(4) 0.050(4) -0.022(4)
C3 0.096(5) 0.075(5) 0.041(3) -0.017(3) 0.025(3) -0.032(4)
C4 0.068(4) 0.062(4) 0.040(3) -0.005(3) 0.014(3) -0.021(3)
C5 0.054(3) 0.050(3) 0.035(3) -0.001(2) 0.016(2) -0.014(3)
C6 0.041(3) 0.053(3) 0.039(3) 0.002(2) 0.013(2) -0.011(2)
C7 0.050(3) 0.065(4) 0.051(3) 0.011(3) 0.000(3) -0.004(3)
C8 0.049(3) 0.056(4) 0.074(4) 0.009(3) 0.017(3) 0.010(3)
C9 0.052(3) 0.051(3) 0.062(4) -0.004(3) 0.026(3) 0.006(3)
C10 0.046(3) 0.042(3) 0.045(3) -0.001(2) 0.020(2) -0.004(2)
C11 0.056(3) 0.052(3) 0.045(3) -0.005(3) 0.023(3) 0.001(3)
N3 0.052(3) 0.051(3) 0.035(2) 0.002(2) 0.015(2) 0.002(2)
C12 0.059(3) 0.054(3) 0.039(3) -0.007(3) 0.015(2) -0.014(3)
C13 0.055(3) 0.066(4) 0.038(3) -0.001(3) 0.009(2) -0.008(3)
N4 0.047(2) 0.058(3) 0.034(2) 0.002(2) 0.0156(19) 0.001(2)
C14 0.070(4) 0.054(4) 0.053(3) 0.010(3) 0.017(3) -0.001(3)
C15 0.056(3) 0.066(4) 0.056(3) -0.001(3) 0.025(3) 0.005(3)
C16 0.051(3) 0.068(4) 0.061(4) 0.010(3) 0.013(3) 0.008(3)
N5 0.061(3) 0.051(3) 0.061(3) 0.010(3) 0.026(3) 0.005(3)
C17 0.069(4) 0.066(4) 0.079(5) -0.016(4) 0.031(4) 0.008(3)
Cl2 0.0661(10) 0.0526(9) 0.0498(8) 0.0069(6) 0.0214(7) 0.0025(7)
O21 0.149(6) 0.086(4) 0.138(5) 0.047(4) 0.100(5) 0.013(4)
O22 0.201(8) 0.119(5) 0.058(3) -0.013(3) 0.015(4) 0.030(6)
O23 0.141(6) 0.054(3) 0.128(5) 0.002(3) 0.023(4) 0.021(3)
O24 0.074(4) 0.162(7) 0.180(7) 0.064(6) -0.012(4) -0.010(4)
Cl1 0.0555(9) 0.0719(10) 0.0399(8) -0.0060(6) 0.0176(6) -0.0024(7)
O11 0.062(3) 0.096(4) 0.066(3) -0.009(3) 0.016(2) -0.003(3)
O12 0.095(3) 0.071(3) 0.071(3) -0.017(3) 0.028(3) -0.015(3)
O13 0.093(4) 0.164(6) 0.075(3) -0.041(4) 0.054(3) -0.056(4)
O14 0.121(5) 0.094(4) 0.066(3) 0.004(3) 0.010(3) 0.036(4)

loop_
_atom_type_symbol
_atom_type_description
_atom_type_scat_dispersion_real
_atom_type_scat_dispersion_imag
_atom_type_scat_source
C C 0.0181 0.0091 'International Tables Vol C Tables 4.2.6.8 and 6.1.1.4'
H H 0.0000 0.0000 'International Tables Vol C Tables 4.2.6.8 and 6.1.1.4'
N N 0.0311 0.0180 'International Tables Vol C Tables 4.2.6.8 and 6.1.1.4'
O O 0.0492 0.0322 'International Tables Vol C Tables 4.2.6.8 and 6.1.1.4'
Cl Cl 0.3639 0.7018 'International Tables Vol C Tables 4.2.6.8 and 6.1.1.4'
Cu Cu -1.9646 0.5888 'International Tables Vol C Tables 4.2.6.8 and 6.1.1.4'

loop_
_geom_angle_atom_site_label_1
_geom_angle_atom_site_label_2
_geom_angle_atom_site_label_3
_geom_angle
_geom_angle_site_symmetry_1
_geom_angle_site_symmetry_3
_geom_angle_publ_flag
N2 Cu1 N1 79.57(18) . . ?
N2 Cu1 N3 80.92(18) . . ?
N1 Cu1 N3 160.5(2) . . ?
N2 Cu1 N5 158.9(2) . . ?
N1 Cu1 N5 81.1(2) . . ?
N3 Cu1 N5 118.4(2) . . ?
N2 Cu1 N4 110.60(18) . . ?
N1 Cu1 N4 102.27(17) . . ?
N3 Cu1 N4 83.78(17) . . ?
N5 Cu1 N4 81.7(2) . . ?
C1 N1 C5 122.4(5) . . ?
C1 N1 Cu1 120.2(4) . . ?
C5 N1 Cu1 117.3(4) . . ?
C10 N2 C6 122.2(5) . . ?
C10 N2 Cu1 119.6(3) . . ?
C6 N2 Cu1 117.5(3) . . ?
N1 C1 C2 118.0(6) . . ?
N1 C1 C17 115.4(5) . . ?
C2 C1 C17 126.5(6) . . ?
C3 C2 C1 119.9(6) . . ?
C3 C2 H2 120.1 . . ?
C1 C2 H2 120.1 . . ?
C2 C3 C4 120.9(6) . . ?
C2 C3 H3 119.5 . . ?
C4 C3 H3 119.5 . . ?
C3 C4 C5 117.7(6) . . ?
C3 C4 H4 121.1 . . ?
C5 C4 H4 121.1 . . ?
N1 C5 C4 121.0(5) . . ?
N1 C5 C6 112.2(4) . . ?
C4 C5 C6 126.8(6) . . ?
N2 C6 C7 120.1(5) . . ?
N2 C6 C5 111.5(5) . . ?
C7 C6 C5 128.3(5) . . ?
C6 C7 C8 118.1(5) . . ?
C6 C7 H7 120.9 . . ?
C8 C7 H7 120.9 . . ?
C9 C8 C7 120.7(6) . . ?
C9 C8 H8 119.7 . . ?
C7 C8 H8 119.7 . . ?
C10 C9 C8 119.1(5) . . ?
C10 C9 H9 120.5 . . ?
C8 C9 H9 120.5 . . ?
N2 C10 C9 119.8(5) . . ?
N2 C10 C11 111.9(5) . . ?
C9 C10 C11 128.3(5) . . ?
N3 C11 C10 110.0(4) . . ?
N3 C11 H11A 109.7 . . ?
C10 C11 H11A 109.7 . . ?
N3 C11 H11B 109.7 . . ?
C10 C11 H11B 109.7 . . ?
H11A C11 H11B 108.2 . . ?
C12 N3 C11 109.0(5) . . ?
C12 N3 Cu1 108.0(3) . . ?
C11 N3 Cu1 109.0(3) . . ?
C12 N3 H1N3 108(4) . . ?
C11 N3 H1N3 110(4) . . ?
Cu1 N3 H1N3 113(4) . . ?
N3 C12 C13 111.3(5) . . ?
N3 C12 H12A 109.4 . . ?
C13 C12 H12A 109.4 . . ?
N3 C12 H12B 109.4 . . ?
C13 C12 H12B 109.4 . . ?
H12A C12 H12B 108.0 . . ?
N4 C13 C12 108.9(4) . . ?
N4 C13 H13A 109.9 . . ?
C12 C13 H13A 109.9 . . ?
N4 C13 H13B 109.9 . . ?
C12 C13 H13B 109.9 . . ?
H13A C13 H13B 108.3 . . ?
C15 N4 C13 111.9(5) . . ?
C15 N4 C14 110.8(4) . . ?
C13 N4 C14 110.1(5) . . ?
C15 N4 Cu1 106.4(4) . . ?
C13 N4 Cu1 104.4(3) . . ?
C14 N4 Cu1 113.2(4) . . ?
N4 C14 H14A 109.5 . . ?
N4 C14 H14B 109.5 . . ?
H14A C14 H14B 109.5 . . ?
N4 C14 H14C 109.5 . . ?
H14A C14 H14C 109.5 . . ?
H14B C14 H14C 109.5 . . ?
N4 C15 C16 110.2(5) . . ?
N4 C15 H15A 109.6 . . ?
C16 C15 H15A 109.6 . . ?
N4 C15 H15B 109.6 . . ?
C16 C15 H15B 109.6 . . ?
H15A C15 H15B 108.1 . . ?
N5 C16 C15 110.7(5) . . ?
N5 C16 H16A 109.5 . . ?
C15 C16 H16A 109.5 . . ?
N5 C16 H16B 109.5 . . ?
C15 C16 H16B 109.5 . . ?
H16A C16 H16B 108.1 . . ?
C16 N5 C17 114.3(5) . . ?
C16 N5 Cu1 108.5(4) . . ?
C17 N5 Cu1 109.3(4) . . ?
C16 N5 H1N5 116(6) . . ?
C17 N5 H1N5 99(5) . . ?
Cu1 N5 H1N5 109(6) . . ?
C1 C17 N5 112.4(5) . . ?
C1 C17 H17A 109.1 . . ?
N5 C17 H17A 109.1 . . ?
C1 C17 H17B 109.1 . . ?
N5 C17 H17B 109.1 . . ?
H17A C17 H17B 107.8 . . ?
O24 Cl2 O21 109.5(5) . . ?
O24 Cl2 O23 113.3(5) . . ?
O21 Cl2 O23 112.5(4) . . ?
O24 Cl2 O22 104.3(6) . . ?
O21 Cl2 O22 109.5(5) . . ?
O23 Cl2 O22 107.4(4) . . ?
O12 Cl1 O11 109.5(3) . . ?
O12 Cl1 O13 111.7(3) . . ?
O11 Cl1 O13 109.5(3) . . ?
O12 Cl1 O14 109.6(3) . . ?
O11 Cl1 O14 106.7(4) . . ?
O13 Cl1 O14 109.7(4) . . ?

loop_
_geom_bond_atom_site_label_1
_geom_bond_atom_site_label_2
_geom_bond_distance
_geom_bond_site_symmetry_2
_geom_bond_publ_flag
Cu1 N2 1.945(4) . ?
Cu1 N1 1.956(4) . ?
Cu1 N3 2.053(4) . ?
Cu1 N5 2.122(5) . ?
Cu1 N4 2.226(5) . ?
N1 C1 1.330(7) . ?
N1 C5 1.344(7) . ?
N2 C10 1.348(7) . ?
N2 C6 1.351(6) . ?
C1 C2 1.419(9) . ?
C1 C17 1.482(10) . ?
C2 C3 1.355(11) . ?
C2 H2 0.9300 . ?
C3 C4 1.377(10) . ?
C3 H3 0.9300 . ?
C4 C5 1.387(8) . ?
C4 H4 0.9300 . ?
C5 C6 1.492(8) . ?
C6 C7 1.382(8) . ?
C7 C8 1.396(9) . ?
C7 H7 0.9300 . ?
C8 C9 1.381(9) . ?
C8 H8 0.9300 . ?
C9 C10 1.377(8) . ?
C9 H9 0.9300 . ?
C10 C11 1.499(8) . ?
C11 N3 1.486(7) . ?
C11 H11A 0.9700 . ?
C11 H11B 0.9700 . ?
N3 C12 1.483(7) . ?
N3 H1N3 0.92(7) . ?
C12 C13 1.526(8) . ?
C12 H12A 0.9700 . ?
C12 H12B 0.9700 . ?
C13 N4 1.481(7) . ?
C13 H13A 0.9700 . ?
C13 H13B 0.9700 . ?
N4 C15 1.467(7) . ?
N4 C14 1.492(7) . ?
C14 H14A 0.9600 . ?
C14 H14B 0.9600 . ?
C14 H14C 0.9600 . ?
C15 C16 1.520(9) . ?
C15 H15A 0.9700 . ?
C15 H15B 0.9700 . ?
C16 N5 1.474(9) . ?
C16 H16A 0.9700 . ?
C16 H16B 0.9700 . ?
N5 C17 1.505(9) . ?
N5 H1N5 0.75(7) . ?
C17 H17A 0.9700 . ?
C17 H17B 0.9700 . ?
Cl2 O24 1.377(6) . ?
Cl2 O21 1.390(5) . ?
Cl2 O23 1.408(6) . ?
Cl2 O22 1.426(6) . ?
Cl1 O12 1.421(5) . ?
Cl1 O11 1.431(5) . ?
Cl1 O13 1.433(5) . ?
Cl1 O14 1.440(6) . ?
